data_7231269
loop_
_publ_author_name
'Yu, Fan'

_publ_section_title
;
 A highly efficient heterogeneous catalyst of cobalt-based coordination
 polymers for aerobic epoxidation of cyclohexene
;
_journal_issue 34
_journal_name_full CrystEngComm
_journal_page_first 5074
_journal_paper_doi 10.1039/C8CE00899J
_journal_volume 20
_journal_year 2018
_chemical_formula_moiety 'C30 H32 Co N4 O7, H2 O'
_chemical_formula_sum 'C30 H34 Co N4 O8'
_chemical_formula_weight 637.54
_space_group_crystal_system orthorhombic
_space_group_IT_number 19
_space_group_name_Hall 'P 2ac 2ab'
_space_group_name_H-M_alt 'P 21 21 21'
_symmetry_space_group_name_Hall 'P 2ac 2ab'
_symmetry_space_group_name_H-M 'P 21 21 21'
_atom_sites_solution_hydrogens mixed
_atom_sites_solution_primary direct
_audit_creation_date 2018-03-31
_audit_creation_method
;
Olex2 1.2
(compiled 2017.03.28 svn.r3405 for OlexSys, GUI svn.r5335)
;
_audit_update_record
;
2018-04-03 deposited with the CCDC.
2018-07-30 downloaded from the CCDC.
;
_cell_angle_alpha 90
_cell_angle_beta 90
_cell_angle_gamma 90
_cell_formula_units_Z 4
_cell_length_a 7.3720(15)
_cell_length_b 14.623(3)
_cell_length_c 28.356(9)
_cell_measurement_reflns_used 7849
_cell_measurement_temperature 298(2)
_cell_measurement_theta_max 28.20
_cell_measurement_theta_min 2.57
_cell_volume 3056.8(13)
_computing_cell_refinement 'SAINT v6.45A (Bruker, 2003)'
_computing_data_reduction 'SAINT v6.45A (Bruker, 2003)'
_computing_molecular_graphics 'Olex2 (Dolomanov et al., 2009)'
_computing_publication_material 'Olex2 (Dolomanov et al., 2009)'
_computing_structure_refinement 'ShelXL (Sheldrick, 2015)'
_computing_structure_solution 'SIR2004 (Burla et al., 2007)'
_diffrn_ambient_temperature 298.15
_diffrn_measured_fraction_theta_full 0.999
_diffrn_measured_fraction_theta_max 0.994
_diffrn_measurement_device_type 'CCD area detector'
_diffrn_measurement_method 'phi and omega scans'
_diffrn_radiation_monochromator graphite
_diffrn_radiation_type MoK\a
_diffrn_radiation_wavelength 0.71073
_diffrn_reflns_av_R_equivalents 0.0577
_diffrn_reflns_av_unetI/netI 0.0544
_diffrn_reflns_Laue_measured_fraction_full 0.999
_diffrn_reflns_Laue_measured_fraction_max 0.994
_diffrn_reflns_limit_h_max 9
_diffrn_reflns_limit_h_min -9
_diffrn_reflns_limit_k_max 18
_diffrn_reflns_limit_k_min -19
_diffrn_reflns_limit_l_max 28
_diffrn_reflns_limit_l_min -37
_diffrn_reflns_number 20574
_diffrn_reflns_point_group_measured_fraction_full 0.998
_diffrn_reflns_point_group_measured_fraction_max 0.990
_diffrn_reflns_theta_full 25.242
_diffrn_reflns_theta_max 28.316
_diffrn_reflns_theta_min 2.001
_exptl_absorpt_coefficient_mu 0.617
_exptl_absorpt_correction_type none
_exptl_crystal_colour colorless
_exptl_crystal_density_diffrn 1.385
_exptl_crystal_density_method 'not measured'
_exptl_crystal_description block
_exptl_crystal_F_000 1332
_exptl_crystal_size_max 0.1
_exptl_crystal_size_mid 0.08
_exptl_crystal_size_min 0.06
_refine_diff_density_max 0.667
_refine_diff_density_min -0.464
_refine_diff_density_rms 0.067
_refine_ls_abs_structure_details
;
 Flack x determined using 2549 quotients [(I+)-(I-)]/[(I+)+(I-)]
 (Parsons, Flack and Wagner, Acta Cryst. B69 (2013) 249-259).
;
_refine_ls_abs_structure_Flack 0.011(7)
_refine_ls_extinction_method none
_refine_ls_goodness_of_fit_ref 1.123
_refine_ls_hydrogen_treatment constr
_refine_ls_matrix_type full
_refine_ls_number_parameters 389
_refine_ls_number_reflns 7530
_refine_ls_number_restraints 0
_refine_ls_restrained_S_all 1.123
_refine_ls_R_factor_all 0.0520
_refine_ls_R_factor_gt 0.0483
_refine_ls_shift/su_max 0.001
_refine_ls_shift/su_mean 0.000
_refine_ls_structure_factor_coef Fsqd
_refine_ls_weighting_details 'w=1/[\s^2^(Fo^2^)+(0.0511P)^2^] where P=(Fo^2^+2Fc^2^)/3'
_refine_ls_weighting_scheme calc
_refine_ls_wR_factor_gt 0.1076
_refine_ls_wR_factor_ref 0.1096
_reflns_Friedel_coverage 0.763
_reflns_Friedel_fraction_full 0.997
_reflns_Friedel_fraction_max 0.985
_reflns_number_gt 7042
_reflns_number_total 7530
_reflns_threshold_expression 'I > 2\s(I)'
_cod_data_source_file c8ce00899j2.cif
_cod_data_source_block p
_cod_depositor_comments 'Adding full bibliography for 7231269.cif.'
_cod_database_code 7231269
_shelx_shelxl_version_number 2014/7
_shelx_space_group_comment
;
The symmetry employed for this shelxl refinement is uniquely defined
by the following loop, which should always be used as a source of
symmetry information in preference to the above space-group names.
They are only intended as comments.
;
_olex2_refinement_description
;
1. Fixed Uiso
 At 1.2 times of:
  All C(H) groups, All C(H,H) groups, All O(H,H) groups
 At 1.5 times of:
  All O(H) groups
2.a Riding coordinates:
 O6(H6), O7(H7A,H7B), O8(H8A), O8(H8B)
2.b Ternary CH refined with riding coordinates:
 C7(H7), C22(H22)
2.c Secondary CH2 refined with riding coordinates:
 C6(H6A,H6B), C9(H9A,H9B), C21(H21A,H21B), C24(H24A,H24B)
2.d Aromatic/amide H refined with riding coordinates:
 C1(H1), C2(H2), C4(H4), C5(H5), C11(H11), C12(H12), C14(H14), C15(H15),
 C16(H16), C17(H17), C19(H19), C20(H20), C26(H26), C27(H27), C29(H29), C30(H30)
2.e Idealised tetrahedral OH refined as rotating group:
 O3(H3)
;
_olex2_submission_special_instructions 'No special instructions were received'

loop_
_space_group_symop_operation_xyz
'x, y, z'
'-x+1/2, -y, z+1/2'
'-x, y+1/2, -z+1/2'
'x+1/2, -y+1/2, -z'

loop_
_atom_site_label
_atom_site_type_symbol
_atom_site_fract_x
_atom_site_fract_y
_atom_site_fract_z
_atom_site_U_iso_or_equiv
_atom_site_adp_type
_atom_site_occupancy
_atom_site_site_symmetry_order
_atom_site_calc_flag
_atom_site_refinement_flags_posn
Co1 Co 0.88374(6) 0.77331(3) 0.84948(2) 0.02340(12) Uani 1 1 d .
C1 C 0.8882(6) 0.4237(3) 0.69793(13) 0.0398(9) Uani 1 1 d .
H1 H 0.7951 0.3950 0.6815 0.048 Uiso 1 1 calc R
C2 C 0.8571(6) 0.5097(3) 0.71539(13) 0.0397(9) Uani 1 1 d .
H2 H 0.7478 0.5390 0.7090 0.048 Uiso 1 1 calc R
C3 C 0.9877(5) 0.5532(2) 0.74249(12) 0.0300(8) Uani 1 1 d .
C4 C 1.1472(6) 0.5062(3) 0.74975(15) 0.0444(10) Uani 1 1 d .
H4 H 1.2384 0.5317 0.7682 0.053 Uiso 1 1 calc R
C5 C 1.1713(5) 0.4206(3) 0.72947(15) 0.0425(10) Uani 1 1 d .
H5 H 1.2811 0.3908 0.7344 0.051 Uiso 1 1 calc R
C6 C 0.9570(5) 0.6467(2) 0.76372(13) 0.0321(8) Uani 1 1 d .
H6A H 1.0725 0.6782 0.7660 0.039 Uiso 1 1 calc R
H6B H 0.8798 0.6820 0.7428 0.039 Uiso 1 1 calc R
C7 C 0.6791(5) 0.6147(2) 0.81031(13) 0.0302(7) Uani 1 1 d .
H7 H 0.6583 0.5807 0.7810 0.036 Uiso 1 1 calc R
C8 C 0.5549(5) 0.6991(2) 0.81018(12) 0.0298(8) Uani 1 1 d .
C9 C 0.6272(6) 0.5527(2) 0.85170(14) 0.0412(9) Uani 1 1 d .
H9A H 0.6384 0.5867 0.8809 0.049 Uiso 1 1 calc R
H9B H 0.5016 0.5341 0.8484 0.049 Uiso 1 1 calc R
C10 C 0.7465(6) 0.4683(2) 0.85413(15) 0.0400(9) Uani 1 1 d .
C11 C 0.8936(8) 0.4638(3) 0.88370(16) 0.0523(11) Uani 1 1 d .
H11 H 0.9152 0.5117 0.9046 0.063 Uiso 1 1 calc R
C12 C 1.0113(8) 0.3893(3) 0.88322(17) 0.0596(13) Uani 1 1 d .
H12 H 1.1113 0.3883 0.9032 0.072 Uiso 1 1 calc R
C13 C 0.9793(7) 0.3168(3) 0.85305(17) 0.0560(12) Uani 1 1 d .
C14 C 0.8300(8) 0.3197(3) 0.82437(18) 0.0588(13) Uani 1 1 d .
H14 H 0.8063 0.2709 0.8042 0.071 Uiso 1 1 calc R
C15 C 0.7146(7) 0.3936(3) 0.82486(17) 0.0520(11) Uani 1 1 d .
H15 H 0.6134 0.3936 0.8053 0.062 Uiso 1 1 calc R
C16 C 0.9137(7) 1.1562(3) 0.96647(18) 0.0578(13) Uani 1 1 d .
H16 H 0.8750 1.2117 0.9541 0.069 Uiso 1 1 calc R
C17 C 0.9451(6) 1.0851(3) 0.93581(16) 0.0466(11) Uani 1 1 d .
H17 H 0.9304 1.0933 0.9035 0.056 Uiso 1 1 calc R
C18 C 0.9991(5) 1.0012(2) 0.95367(14) 0.0323(8) Uani 1 1 d .
C19 C 1.0213(6) 0.9938(3) 1.00196(15) 0.0416(9) Uani 1 1 d .
H19 H 1.0572 0.9388 1.0155 0.050 Uiso 1 1 calc R
C20 C 0.9893(8) 1.0693(3) 1.02954(17) 0.0541(12) Uani 1 1 d .
H20 H 1.0063 1.0638 1.0619 0.065 Uiso 1 1 calc R
C21 C 1.0266(5) 0.9204(2) 0.92155(13) 0.0325(8) Uani 1 1 d .
H21A H 1.1067 0.9381 0.8960 0.039 Uiso 1 1 calc R
H21B H 1.0855 0.8718 0.9391 0.039 Uiso 1 1 calc R
C22 C 0.7338(4) 0.8485(2) 0.93913(12) 0.0254(7) Uani 1 1 d .
H22 H 0.7621 0.8810 0.9685 0.031 Uiso 1 1 calc R
C23 C 0.7701(5) 0.7463(2) 0.94684(12) 0.0275(7) Uani 1 1 d .
C24 C 0.5325(5) 0.8645(2) 0.92743(14) 0.0320(8) Uani 1 1 d .
H24A H 0.5031 0.8347 0.8978 0.038 Uiso 1 1 calc R
H24B H 0.4576 0.8377 0.9519 0.038 Uiso 1 1 calc R
C25 C 0.4921(5) 0.9657(2) 0.92363(14) 0.0331(8) Uani 1 1 d .
C26 C 0.4843(6) 1.0087(3) 0.88040(15) 0.0412(9) Uani 1 1 d .
H26 H 0.5005 0.9744 0.8531 0.049 Uiso 1 1 calc R
C27 C 0.4527(7) 1.1024(3) 0.87661(16) 0.0494(11) Uani 1 1 d .
H27 H 0.4510 1.1308 0.8473 0.059 Uiso 1 1 calc R
C28 C 0.4234(6) 1.1529(3) 0.91789(17) 0.0462(11) Uani 1 1 d .
C29 C 0.4355(6) 1.1112(3) 0.96090(16) 0.0462(11) Uani 1 1 d .
H29 H 0.4201 1.1454 0.9883 0.055 Uiso 1 1 calc R
C30 C 0.4704(6) 1.0184(3) 0.96392(15) 0.0408(9) Uani 1 1 d .
H30 H 0.4794 0.9909 0.9934 0.049 Uiso 1 1 calc R
N1 N 1.0455(4) 0.3787(2) 0.70323(10) 0.0310(6) Uani 1 1 d .
N2 N 0.8715(4) 0.64311(18) 0.81150(9) 0.0268(6) Uani 1 1 d .
N3 N 0.9355(6) 1.1498(2) 1.01287(15) 0.0547(10) Uani 1 1 d .
N4 N 0.8532(4) 0.88485(18) 0.90122(9) 0.0239(6) Uani 1 1 d .
O1 O 0.6215(3) 0.77423(15) 0.82429(8) 0.0318(5) Uani 1 1 d .
O2 O 0.3953(4) 0.68704(19) 0.79770(11) 0.0468(7) Uani 1 1 d .
O3 O 1.0910(6) 0.2428(2) 0.85050(14) 0.0786(12) Uani 1 1 d .
H3 H 1.1730 0.2483 0.8698 0.118 Uiso 1 1 calc GR
O4 O 0.8352(4) 0.70208(15) 0.91204(9) 0.0340(6) Uani 1 1 d .
O5 O 0.7343(4) 0.71347(17) 0.98575(10) 0.0449(7) Uani 1 1 d .
O6 O 0.3849(5) 1.24416(18) 0.91229(13) 0.0670(10) Uani 1 1 d .
H6 H 0.4109 1.2717 0.9366 0.101 Uiso 1 1 d R
O7 O 1.1623(3) 0.75387(17) 0.86066(9) 0.0366(6) Uani 1 1 d .
H7A H 1.1778 0.7243 0.8862 0.044 Uiso 1 1 d R
H7B H 1.2086 0.7240 0.8379 0.044 Uiso 1 1 d R
O8 O 1.1960(6) 0.6612(2) 0.94190(11) 0.0702(11) Uani 1 1 d .
H8A H 1.2034 0.6062 0.9514 0.084 Uiso 1 1 d R
H8B H 1.2150 0.6985 0.9643 0.084 Uiso 1 1 d R

loop_
_atom_site_aniso_label
_atom_site_aniso_U_11
_atom_site_aniso_U_22
_atom_site_aniso_U_33
_atom_site_aniso_U_23
_atom_site_aniso_U_13
_atom_site_aniso_U_12
Co1 0.0273(2) 0.02069(19) 0.0222(2) -0.00128(17) 0.00029(18) 0.00197(18)
C1 0.0348(19) 0.052(2) 0.0327(19) -0.0172(17) -0.0047(17) 0.000(2)
C2 0.039(2) 0.048(2) 0.0325(19) -0.0144(17) -0.0061(16) 0.0129(18)
C3 0.0348(19) 0.0339(18) 0.0214(17) -0.0037(14) 0.0061(14) 0.0002(15)
C4 0.034(2) 0.049(2) 0.049(2) -0.0221(19) -0.0068(18) 0.0008(18)
C5 0.034(2) 0.043(2) 0.051(2) -0.0172(19) -0.0109(18) 0.0121(17)
C6 0.0381(19) 0.0283(17) 0.0299(18) -0.0033(15) 0.0041(15) 0.0003(15)
C7 0.0332(18) 0.0266(16) 0.0310(18) -0.0091(14) 0.0012(14) 0.0008(14)
C8 0.0303(18) 0.0331(18) 0.0260(17) -0.0062(14) 0.0034(13) 0.0035(14)
C9 0.046(2) 0.0313(17) 0.047(2) -0.0039(17) 0.013(2) -0.0048(17)
C10 0.053(2) 0.0270(17) 0.040(2) 0.0020(17) 0.0100(19) -0.0029(17)
C11 0.076(3) 0.037(2) 0.044(2) -0.0033(18) -0.007(3) -0.002(2)
C12 0.083(4) 0.045(2) 0.051(3) 0.003(2) -0.017(3) 0.010(3)
C13 0.083(3) 0.037(2) 0.048(3) 0.003(2) -0.006(3) 0.013(2)
C14 0.084(4) 0.037(2) 0.056(3) -0.013(2) -0.007(3) 0.009(2)
C15 0.063(3) 0.035(2) 0.057(3) -0.002(2) -0.010(2) 0.000(2)
C16 0.080(4) 0.0242(18) 0.069(3) -0.001(2) -0.014(3) 0.003(2)
C17 0.067(3) 0.0304(19) 0.042(2) 0.0019(17) -0.005(2) -0.0074(19)
C18 0.0319(19) 0.0274(17) 0.038(2) -0.0027(15) 0.0011(15) -0.0058(15)
C19 0.055(3) 0.0318(18) 0.038(2) -0.0013(17) -0.0090(19) 0.0035(18)
C20 0.078(3) 0.046(2) 0.038(2) -0.011(2) -0.007(2) 0.002(2)
C21 0.0265(18) 0.0336(19) 0.037(2) -0.0066(16) 0.0056(15) -0.0037(15)
C22 0.0284(17) 0.0229(15) 0.0250(17) -0.0024(13) 0.0027(13) -0.0032(13)
C23 0.0284(16) 0.0232(16) 0.0308(18) 0.0006(13) 0.0001(13) -0.0018(12)
C24 0.0288(17) 0.0274(17) 0.040(2) -0.0058(15) 0.0066(15) -0.0022(14)
C25 0.0257(18) 0.0277(17) 0.046(2) -0.0057(16) 0.0001(15) 0.0028(14)
C26 0.046(2) 0.035(2) 0.042(2) -0.0127(17) -0.0100(18) 0.0073(18)
C27 0.072(3) 0.035(2) 0.042(2) -0.0031(18) -0.020(2) 0.009(2)
C28 0.051(3) 0.0290(18) 0.059(3) -0.0128(18) -0.017(2) 0.0086(17)
C29 0.056(3) 0.036(2) 0.046(2) -0.0173(19) 0.000(2) 0.0092(19)
C30 0.046(2) 0.039(2) 0.038(2) -0.0073(17) 0.0068(18) 0.0073(18)
N1 0.0326(15) 0.0326(15) 0.0279(15) -0.0056(13) 0.0011(12) 0.0035(13)
N2 0.0278(14) 0.0271(13) 0.0255(13) -0.0034(11) 0.0045(12) 0.0038(13)
N3 0.071(3) 0.0324(17) 0.061(3) -0.0138(17) -0.003(2) 0.0016(17)
N4 0.0242(14) 0.0240(12) 0.0236(13) 0.0004(10) 0.0033(11) -0.0030(11)
O1 0.0316(12) 0.0264(11) 0.0374(13) -0.0043(11) -0.0022(11) 0.0046(13)
O2 0.0282(13) 0.0516(16) 0.0606(18) -0.0203(14) -0.0065(13) 0.0038(13)
O3 0.111(3) 0.0506(18) 0.075(3) -0.0121(18) -0.021(2) 0.035(2)
O4 0.0492(16) 0.0229(11) 0.0297(13) -0.0004(10) 0.0048(11) 0.0022(10)
O5 0.0671(19) 0.0338(14) 0.0338(14) 0.0100(12) 0.0111(13) -0.0013(14)
O6 0.101(3) 0.0304(14) 0.070(2) -0.0153(14) -0.029(2) 0.0200(17)
O7 0.0316(13) 0.0447(14) 0.0333(13) 0.0022(11) -0.0026(10) 0.0108(11)
O8 0.108(3) 0.061(2) 0.0415(18) 0.0041(16) -0.023(2) 0.020(2)

loop_
_atom_type_symbol
_atom_type_description
_atom_type_scat_dispersion_real
_atom_type_scat_dispersion_imag
_atom_type_scat_source
C C 0.0033 0.0016 'International Tables Vol C Tables 4.2.6.8 and 6.1.1.4'
H H 0.0000 0.0000 'International Tables Vol C Tables 4.2.6.8 and 6.1.1.4'
N N 0.0061 0.0033 'International Tables Vol C Tables 4.2.6.8 and 6.1.1.4'
O O 0.0106 0.0060 'International Tables Vol C Tables 4.2.6.8 and 6.1.1.4'
Co Co 0.3494 0.9721 'International Tables Vol C Tables 4.2.6.8 and 6.1.1.4'

loop_
_geom_angle_atom_site_label_1
_geom_angle_atom_site_label_2
_geom_angle_atom_site_label_3
_geom_angle
_geom_angle_site_symmetry_3
N2 Co1 N1 106.47(11) 3_756
N2 Co1 N4 165.08(10) .
N4 Co1 N1 87.61(11) 3_756
O1 Co1 N1 89.00(10) 3_756
O1 Co1 N2 78.27(10) .
O1 Co1 N4 97.47(10) .
O1 Co1 O4 97.88(10) .
O1 Co1 O7 166.34(10) .
O4 Co1 N1 164.40(10) 3_756
O4 Co1 N2 88.69(10) .
O4 Co1 N4 77.66(10) .
O4 Co1 O7 88.38(10) .
O7 Co1 N1 88.02(11) 3_756
O7 Co1 N2 89.81(10) .
O7 Co1 N4 95.72(10) .
C2 C1 H1 118.2 .
N1 C1 H1 118.2 .
N1 C1 C2 123.6(4) .
C1 C2 H2 119.8 .
C1 C2 C3 120.3(4) .
C3 C2 H2 119.8 .
C2 C3 C6 122.1(3) .
C4 C3 C2 116.5(3) .
C4 C3 C6 121.3(3) .
C3 C4 H4 120.1 .
C3 C4 C5 119.8(4) .
C5 C4 H4 120.1 .
C4 C5 H5 118.2 .
N1 C5 C4 123.6(4) .
N1 C5 H5 118.2 .
C3 C6 H6A 109.0 .
C3 C6 H6B 109.0 .
H6A C6 H6B 107.8 .
N2 C6 C3 113.1(3) .
N2 C6 H6A 109.0 .
N2 C6 H6B 109.0 .
C8 C7 H7 108.1 .
C9 C7 H7 108.1 .
C9 C7 C8 109.2(3) .
N2 C7 H7 108.1 .
N2 C7 C8 110.2(3) .
N2 C7 C9 112.9(3) .
O1 C8 C7 117.7(3) .
O2 C8 C7 116.8(3) .
O2 C8 O1 125.4(3) .
C7 C9 H9A 109.3 .
C7 C9 H9B 109.3 .
H9A C9 H9B 107.9 .
C10 C9 C7 111.8(3) .
C10 C9 H9A 109.3 .
C10 C9 H9B 109.3 .
C11 C10 C9 121.6(4) .
C11 C10 C15 117.4(4) .
C15 C10 C9 120.9(4) .
C10 C11 H11 119.2 .
C10 C11 C12 121.6(4) .
C12 C11 H11 119.2 .
C11 C12 H12 120.0 .
C13 C12 C11 120.0(5) .
C13 C12 H12 120.0 .
C14 C13 C12 118.8(4) .
O3 C13 C12 122.6(5) .
O3 C13 C14 118.6(4) .
C13 C14 H14 119.5 .
C13 C14 C15 121.0(4) .
C15 C14 H14 119.5 .
C10 C15 H15 119.4 .
C14 C15 C10 121.2(5) .
C14 C15 H15 119.4 .
C17 C16 H16 118.2 .
N3 C16 H16 118.2 .
N3 C16 C17 123.6(4) .
C16 C17 H17 120.4 .
C16 C17 C18 119.1(4) .
C18 C17 H17 120.4 .
C17 C18 C21 120.8(4) .
C19 C18 C17 117.7(4) .
C19 C18 C21 121.5(3) .
C18 C19 H19 120.6 .
C20 C19 C18 118.7(4) .
C20 C19 H19 120.6 .
C19 C20 H20 117.9 .
N3 C20 C19 124.1(4) .
N3 C20 H20 117.9 .
C18 C21 H21A 109.0 .
C18 C21 H21B 109.0 .
H21A C21 H21B 107.8 .
N4 C21 C18 113.0(3) .
N4 C21 H21A 109.0 .
N4 C21 H21B 109.0 .
C23 C22 H22 108.3 .
C23 C22 C24 110.3(3) .
C24 C22 H22 108.3 .
N4 C22 H22 108.3 .
N4 C22 C23 110.3(3) .
N4 C22 C24 111.2(3) .
O4 C23 C22 116.7(3) .
O5 C23 C22 118.0(3) .
O5 C23 O4 125.2(3) .
C22 C24 H24A 109.5 .
C22 C24 H24B 109.5 .
H24A C24 H24B 108.1 .
C25 C24 C22 110.7(3) .
C25 C24 H24A 109.5 .
C25 C24 H24B 109.5 .
C26 C25 C24 121.2(3) .
C26 C25 C30 118.2(3) .
C30 C25 C24 120.5(4) .
C25 C26 H26 119.2 .
C25 C26 C27 121.6(4) .
C27 C26 H26 119.2 .
C26 C27 H27 120.7 .
C26 C27 C28 118.6(4) .
C28 C27 H27 120.7 .
C29 C28 C27 120.1(4) .
C29 C28 O6 123.4(4) .
O6 C28 C27 116.6(4) .
C28 C29 H29 119.8 .
C28 C29 C30 120.3(4) .
C30 C29 H29 119.8 .
C25 C30 H30 119.5 .
C29 C30 C25 121.0(4) .
C29 C30 H30 119.5 .
C1 N1 Co1 118.1(2) 3_746
C5 N1 Co1 122.1(2) 3_746
C5 N1 C1 115.9(3) .
C6 N2 Co1 113.4(2) .
C7 N2 Co1 107.17(19) .
C7 N2 C6 113.2(3) .
C16 N3 C20 116.8(4) .
C21 N4 Co1 115.2(2) .
C22 N4 Co1 106.09(18) .
C22 N4 C21 110.6(3) .
C8 O1 Co1 117.8(2) .
C13 O3 H3 109.5 .
C23 O4 Co1 118.0(2) .
C28 O6 H6 109.4 .
Co1 O7 H7A 109.2 .
Co1 O7 H7B 110.4 .
H7A O7 H7B 109.2 .
H8A O8 H8B 111.0 .

loop_
_geom_bond_atom_site_label_1
_geom_bond_atom_site_label_2
_geom_bond_distance
_geom_bond_site_symmetry_2
Co1 N1 2.210(3) 3_756
Co1 N2 2.189(3) .
Co1 N4 2.205(3) .
Co1 O1 2.061(2) .
Co1 O4 2.088(3) .
Co1 O7 2.097(2) .
C1 H1 0.9300 .
C1 C2 1.371(5) .
C1 N1 1.342(5) .
C2 H2 0.9300 .
C2 C3 1.386(5) .
C3 C4 1.378(6) .
C3 C6 1.512(5) .
C4 H4 0.9300 .
C4 C5 1.388(5) .
C5 H5 0.9300 .
C5 N1 1.338(5) .
C6 H6A 0.9700 .
C6 H6B 0.9700 .
C6 N2 1.495(4) .
C7 H7 0.9800 .
C7 C8 1.537(5) .
C7 C9 1.531(5) .
C7 N2 1.479(5) .
C8 O1 1.268(4) .
C8 O2 1.241(4) .
C9 H9A 0.9700 .
C9 H9B 0.9700 .
C9 C10 1.517(5) .
C10 C11 1.372(6) .
C10 C15 1.392(6) .
C11 H11 0.9300 .
C11 C12 1.393(6) .
C12 H12 0.9300 .
C12 C13 1.382(6) .
C13 C14 1.369(7) .
C13 O3 1.362(5) .
C14 H14 0.9300 .
C14 C15 1.375(6) .
C15 H15 0.9300 .
C16 H16 0.9300 .
C16 C17 1.374(6) .
C16 N3 1.329(6) .
C17 H17 0.9300 .
C17 C18 1.386(5) .
C18 C19 1.383(6) .
C18 C21 1.505(5) .
C19 H19 0.9300 .
C19 C20 1.374(6) .
C20 H20 0.9300 .
C20 N3 1.329(6) .
C21 H21A 0.9700 .
C21 H21B 0.9700 .
C21 N4 1.496(4) .
C22 H22 0.9800 .
C22 C23 1.535(4) .
C22 C24 1.538(5) .
C22 N4 1.487(4) .
C23 O4 1.274(4) .
C23 O5 1.232(4) .
C24 H24A 0.9700 .
C24 H24B 0.9700 .
C24 C25 1.512(5) .
C25 C26 1.379(6) .
C25 C30 1.387(5) .
C26 H26 0.9300 .
C26 C27 1.394(5) .
C27 H27 0.9300 .
C27 C28 1.401(6) .
C28 C29 1.366(6) .
C28 O6 1.373(4) .
C29 H29 0.9300 .
C29 C30 1.385(6) .
C30 H30 0.9300 .
N1 Co1 2.210(3) 3_746
O3 H3 0.8200 .
O6 H6 0.8200 .
O7 H7A 0.8502 .
O7 H7B 0.8500 .
O8 H8A 0.8499 .
O8 H8B 0.8501 .

loop_
_geom_hbond_atom_site_label_D
_geom_hbond_atom_site_label_H
_geom_hbond_atom_site_label_A
_geom_hbond_distance_DH
_geom_hbond_distance_HA
_geom_hbond_distance_DA
_geom_hbond_angle_DHA
_geom_hbond_site_symmetry_A
O3 H3 O6 0.82 1.97 2.786(5) 171.4 1_645
O6 H6 N3 0.82 1.85 2.654(5) 168.6 4_477
O7 H7A O8 0.85 1.84 2.684(4) 176.4 .
O7 H7B O2 0.85 1.87 2.663(4) 155.2 1_655
O8 H8B O5 0.85 1.92 2.765(4) 174.5 4_567

loop_
_geom_torsion_atom_site_label_1
_geom_torsion_atom_site_label_2
_geom_torsion_atom_site_label_3
_geom_torsion_atom_site_label_4
_geom_torsion
_geom_torsion_site_symmetry_4
C1 C2 C3 C4 1.1(6) .
C1 C2 C3 C6 -178.1(4) .
C2 C1 N1 Co1 -154.5(3) 3_746
C2 C1 N1 C5 3.8(6) .
C2 C3 C4 C5 1.3(6) .
C2 C3 C6 N2 88.9(4) .
C3 C4 C5 N1 -1.2(7) .
C3 C6 N2 Co1 166.6(2) .
C3 C6 N2 C7 -71.1(4) .
C4 C3 C6 N2 -90.2(4) .
C4 C5 N1 Co1 156.1(3) 3_746
C4 C5 N1 C1 -1.3(6) .
C6 C3 C4 C5 -179.6(4) .
C7 C8 O1 Co1 -3.5(4) .
C7 C9 C10 C11 97.6(5) .
C7 C9 C10 C15 -79.8(5) .
C8 C7 C9 C10 -179.4(3) .
C8 C7 N2 Co1 30.2(3) .
C8 C7 N2 C6 -95.6(3) .
C9 C7 C8 O1 104.9(4) .
C9 C7 C8 O2 -72.7(4) .
C9 C7 N2 Co1 -92.2(3) .
C9 C7 N2 C6 142.0(3) .
C9 C10 C11 C12 -174.8(4) .
C9 C10 C15 C14 175.1(4) .
C10 C11 C12 C13 -1.2(8) .
C11 C10 C15 C14 -2.4(7) .
C11 C12 C13 C14 -0.6(8) .
C11 C12 C13 O3 179.0(5) .
C12 C13 C14 C15 0.9(8) .
C13 C14 C15 C10 0.7(8) .
C15 C10 C11 C12 2.6(7) .
C16 C17 C18 C19 -1.0(6) .
C16 C17 C18 C21 177.2(4) .
C17 C16 N3 C20 -0.6(8) .
C17 C18 C19 C20 0.0(6) .
C17 C18 C21 N4 -69.4(5) .
C18 C19 C20 N3 0.9(8) .
C18 C21 N4 Co1 175.5(2) .
C18 C21 N4 C22 -64.2(4) .
C19 C18 C21 N4 108.7(4) .
C19 C20 N3 C16 -0.6(8) .
C21 C18 C19 C20 -178.2(4) .
C22 C23 O4 Co1 -0.1(4) .
C22 C24 C25 C26 98.5(4) .
C22 C24 C25 C30 -78.5(4) .
C23 C22 C24 C25 175.4(3) .
C23 C22 N4 Co1 34.8(3) .
C23 C22 N4 C21 -90.8(3) .
C24 C22 C23 O4 98.1(4) .
C24 C22 C23 O5 -81.9(4) .
C24 C22 N4 Co1 -87.9(3) .
C24 C22 N4 C21 146.5(3) .
C24 C25 C26 C27 -178.0(4) .
C24 C25 C30 C29 179.2(4) .
C25 C26 C27 C28 -1.8(7) .
C26 C25 C30 C29 2.2(6) .
C26 C27 C28 C29 3.4(7) .
C26 C27 C28 O6 -177.2(4) .
C27 C28 C29 C30 -2.3(7) .
C28 C29 C30 C25 -0.6(7) .
C30 C25 C26 C27 -1.0(6) .
N1 C1 C2 C3 -3.8(6) .
N2 C7 C8 O1 -19.6(4) .
N2 C7 C8 O2 162.8(3) .
N2 C7 C9 C10 -56.5(4) .
N3 C16 C17 C18 1.4(8) .
N4 C22 C23 O4 -25.1(4) .
N4 C22 C23 O5 154.9(3) .
N4 C22 C24 C25 -61.8(4) .
O2 C8 O1 Co1 173.9(3) .
O3 C13 C14 C15 -178.7(5) .
O5 C23 O4 Co1 179.9(3) .
O6 C28 C29 C30 178.4(4) .
